data_4003099
loop_
_publ_author_name
'Dolyniuk, Juli-Anna'
'Wang, Jian'
'Marple, Maxwell A. T.'
'Sen, Sabyasachi'
'Cheng, Yongqiang'
'Ramirez-Cuesta, Anibal J.'
'Kovnir, Kirill'

_publ_section_title
;
 Chemical Bonding and Transport Properties in Clathrates-I with Cu--Zn--P
 Frameworks
;
_journal_issue 10
_journal_name_full 'Chemistry of Materials'
_journal_page_first 3419
_journal_paper_doi 10.1021/acs.chemmater.8b00966
_journal_volume 30
_journal_year 2018
_chemical_formula_sum 'Ba8 Cu13.7 P29.9 Zn2.4'
_chemical_formula_weight 3052.11
_space_group_crystal_system cubic
_space_group_IT_number 223
_space_group_name_Hall '-P 4n 2 3'
_space_group_name_H-M_alt 'P m -3 n'
_audit_creation_method SHELXL-2016/6
_cell_angle_alpha 90
_cell_angle_beta 90
_cell_angle_gamma 90
_cell_formula_units_Z 1
_cell_length_a 10.0077(9)
_cell_length_b 10.0077(9)
_cell_length_c 10.0077(9)
_cell_measurement_reflns_used 10476
_cell_measurement_temperature 10(2)
_cell_measurement_theta_max 29.97
_cell_measurement_theta_min 2.88
_cell_volume 1002.31(16)
_computing_structure_refinement 'SHELXL-2016/6 (Sheldrick, 2016)'
_computing_structure_solution 'SHELXT 2014/5 (Sheldrick, 2014)'
_diffrn_ambient_temperature 10(2)
_diffrn_measured_fraction_theta_full 1.000
_diffrn_measured_fraction_theta_max 1.000
_diffrn_measurement_device_type 'Bruker APEX II CCD area-detector'
_diffrn_measurement_method 'profile data from \w scans'
_diffrn_radiation_type MoK\a
_diffrn_radiation_wavelength 0.71073
_diffrn_reflns_av_R_equivalents 0.0721
_diffrn_reflns_av_unetI/netI 0.0215
_diffrn_reflns_Laue_measured_fraction_full 1.000
_diffrn_reflns_Laue_measured_fraction_max 1.000
_diffrn_reflns_limit_h_max 14
_diffrn_reflns_limit_h_min -14
_diffrn_reflns_limit_k_max 14
_diffrn_reflns_limit_k_min -14
_diffrn_reflns_limit_l_max 14
_diffrn_reflns_limit_l_min -14
_diffrn_reflns_number 10476
_diffrn_reflns_point_group_measured_fraction_full 1.000
_diffrn_reflns_point_group_measured_fraction_max 1.000
_diffrn_reflns_theta_full 25.242
_diffrn_reflns_theta_max 29.977
_diffrn_reflns_theta_min 2.878
_diffrn_source 'fine-focus sealed tube'
_exptl_absorpt_coefficient_mu 17.409
_exptl_absorpt_correction_T_max 0.75
_exptl_absorpt_correction_T_min 0.59
_exptl_absorpt_correction_type multi-scan
_exptl_absorpt_process_details 'SADABS v2.03 (Bruker, 2003)'
_exptl_crystal_colour black
_exptl_crystal_density_diffrn 5.056
_exptl_crystal_description block
_exptl_crystal_F_000 1366
_exptl_crystal_size_max 0.040
_exptl_crystal_size_mid 0.030
_exptl_crystal_size_min 0.030
_refine_diff_density_max 0.854
_refine_diff_density_min -1.151
_refine_diff_density_rms 0.201
_refine_ls_extinction_method none
_refine_ls_goodness_of_fit_ref 1.279
_refine_ls_hydrogen_treatment undef
_refine_ls_matrix_type full
_refine_ls_number_parameters 16
_refine_ls_number_reflns 291
_refine_ls_number_restraints 0
_refine_ls_restrained_S_all 1.279
_refine_ls_R_factor_all 0.0346
_refine_ls_R_factor_gt 0.0299
_refine_ls_shift/su_max 0.000
_refine_ls_shift/su_mean 0.000
_refine_ls_structure_factor_coef Fsqd
_refine_ls_weighting_details 'w=1/[\s^2^(Fo^2^)+12.7193P] where P=(Fo^2^+2Fc^2^)/3'
_refine_ls_weighting_scheme calc
_refine_ls_wR_factor_gt 0.0566
_refine_ls_wR_factor_ref 0.0575
_reflns_Friedel_coverage 0.000
_reflns_number_gt 254
_reflns_number_total 291
_reflns_threshold_expression 'I > 2\s(I)'
_cod_data_source_file cm8b00966_si_002.cif
_cod_data_source_block shelx
_cod_original_cell_volume 1002.3(3)
_cod_original_formula_sum 'Ba8 Cu13.70 P29.90 Zn2.40'
_cod_database_code 4003099
_shelx_shelxl_version_number 2016/6
_shelx_space_group_comment
;
The symmetry employed for this shelxl refinement is uniquely defined
by the following loop, which should always be used as a source of
symmetry information in preference to the above space-group names.
They are only intended as comments.
;
_shelx_estimated_absorpt_t_min 0.543
_shelx_estimated_absorpt_t_max 0.623

loop_
_space_group_symop_operation_xyz
'x, y, z'
'-x, -y, z'
'-x, y, -z'
'x, -y, -z'
'z, x, y'
'z, -x, -y'
'-z, -x, y'
'-z, x, -y'
'y, z, x'
'-y, z, -x'
'y, -z, -x'
'-y, -z, x'
'y+1/2, x+1/2, -z+1/2'
'-y+1/2, -x+1/2, -z+1/2'
'y+1/2, -x+1/2, z+1/2'
'-y+1/2, x+1/2, z+1/2'
'x+1/2, z+1/2, -y+1/2'
'-x+1/2, z+1/2, y+1/2'
'-x+1/2, -z+1/2, -y+1/2'
'x+1/2, -z+1/2, y+1/2'
'z+1/2, y+1/2, -x+1/2'
'z+1/2, -y+1/2, x+1/2'
'-z+1/2, y+1/2, x+1/2'
'-z+1/2, -y+1/2, -x+1/2'
'-x, -y, -z'
'x, y, -z'
'x, -y, z'
'-x, y, z'
'-z, -x, -y'
'-z, x, y'
'z, x, -y'
'z, -x, y'
'-y, -z, -x'
'y, -z, x'
'-y, z, x'
'y, z, -x'
'-y-1/2, -x-1/2, z-1/2'
'y-1/2, x-1/2, z-1/2'
'-y-1/2, x-1/2, -z-1/2'
'y-1/2, -x-1/2, -z-1/2'
'-x-1/2, -z-1/2, y-1/2'
'x-1/2, -z-1/2, -y-1/2'
'x-1/2, z-1/2, y-1/2'
'-x-1/2, z-1/2, -y-1/2'
'-z-1/2, -y-1/2, x-1/2'
'-z-1/2, y-1/2, -x-1/2'
'z-1/2, -y-1/2, -x-1/2'
'z-1/2, y-1/2, x-1/2'

loop_
_atom_site_label
_atom_site_type_symbol
_atom_site_fract_x
_atom_site_fract_y
_atom_site_fract_z
_atom_site_U_iso_or_equiv
_atom_site_adp_type
_atom_site_occupancy
_atom_site_site_symmetry_order
_atom_site_calc_flag
_atom_site_refinement_flags_posn
_atom_site_refinement_flags_adp
_atom_site_refinement_flags_occupancy
Ba1 Ba 0.000000 0.000000 0.000000 0.0095(3) Uani 1 24 d S T P
Ba2 Ba 0.250000 0.500000 0.000000 0.0173(2) Uani 1 8 d S T P
Cu1 Cu 0.250000 0.000000 0.500000 0.0095(5) Uani 0.1634 8 d S T P
Zn1 Zn 0.250000 0.000000 0.500000 0.0095(5) Uani 0.1317 8 d S T P
P1 P 0.250000 0.000000 0.500000 0.0095(5) Uani 0.7052 8 d S T P
Cu2 Cu 0.18546(9) 0.18546(9) 0.18546(9) 0.0112(3) Uani 0.1256 3 d S T P
Zn2 Zn 0.18546(9) 0.18546(9) 0.18546(9) 0.0112(3) Uani 0.1006 3 d S T P
P2 P 0.18546(9) 0.18546(9) 0.18546(9) 0.0112(3) Uani 0.7736 3 d S T P
Cu3 Cu 0.000000 0.30853(12) 0.12022(12) 0.0122(3) Uani 0.448(8) 2 d S T P
P3 P 0.000000 0.30853(12) 0.12022(12) 0.0122(3) Uani 0.552(8) 2 d S T P

loop_
_atom_site_aniso_label
_atom_site_aniso_U_11
_atom_site_aniso_U_22
_atom_site_aniso_U_33
_atom_site_aniso_U_23
_atom_site_aniso_U_13
_atom_site_aniso_U_12
Ba1 0.0095(3) 0.0095(3) 0.0095(3) 0.000 0.000 0.000
Ba2 0.0116(4) 0.0202(3) 0.0202(3) 0.000 0.000 0.000
Cu1 0.0103(12) 0.0091(7) 0.0091(7) 0.000 0.000 0.000
Zn1 0.0103(12) 0.0091(7) 0.0091(7) 0.000 0.000 0.000
P1 0.0103(12) 0.0091(7) 0.0091(7) 0.000 0.000 0.000
Cu2 0.0112(3) 0.0112(3) 0.0112(3) -0.0002(3) -0.0002(3) -0.0002(3)
Zn2 0.0112(3) 0.0112(3) 0.0112(3) -0.0002(3) -0.0002(3) -0.0002(3)
P2 0.0112(3) 0.0112(3) 0.0112(3) -0.0002(3) -0.0002(3) -0.0002(3)
Cu3 0.0127(6) 0.0122(6) 0.0118(6) -0.0009(4) 0.000 0.000
P3 0.0127(6) 0.0122(6) 0.0118(6) -0.0009(4) 0.000 0.000

loop_
_atom_type_symbol
_atom_type_description
_atom_type_scat_dispersion_real
_atom_type_scat_dispersion_imag
_atom_type_scat_source
P P 0.1023 0.0942 'International Tables Vol C Tables 4.2.6.8 and 6.1.1.4'
Cu Cu 0.3201 1.2651 'International Tables Vol C Tables 4.2.6.8 and 6.1.1.4'
Ba Ba -0.3244 2.2819 'International Tables Vol C Tables 4.2.6.8 and 6.1.1.4'
Zn Zn 0.2839 1.4301 'International Tables Vol C Tables 4.2.6.8 and 6.1.1.4'

loop_
_geom_angle_atom_site_label_1
_geom_angle_atom_site_label_2
_geom_angle_atom_site_label_3
_geom_angle
_geom_angle_site_symmetry_1
_geom_angle_site_symmetry_3
Cu2 Ba1 Cu2 109.5 25 27
Cu2 Ba1 Cu2 70.5 25 3
Cu2 Ba1 Cu2 180.00(3) 27 3
Cu2 Ba1 Cu2 109.5 25 26
Cu2 Ba1 Cu2 109.5 27 26
Cu2 Ba1 Cu2 70.5 3 26
Cu2 Ba1 Cu2 70.5 25 2
Cu2 Ba1 Cu2 70.5 27 2
Cu2 Ba1 Cu2 109.5 3 2
Cu2 Ba1 Cu2 180.00(5) 26 2
Cu2 Ba1 Cu2 109.5 25 28
Cu2 Ba1 Cu2 109.5 27 28
Cu2 Ba1 Cu2 70.5 3 28
Cu2 Ba1 Cu2 109.5 26 28
Cu2 Ba1 Cu2 70.5 2 28
Cu2 Ba1 Cu2 70.5 25 4
Cu2 Ba1 Cu2 70.5 27 4
Cu2 Ba1 Cu2 109.5 3 4
Cu2 Ba1 Cu2 70.5 26 4
Cu2 Ba1 Cu2 109.5 2 4
Cu2 Ba1 Cu2 180.00(5) 28 4
Cu2 Ba1 Cu2 180.00(5) 25 .
Cu2 Ba1 Cu2 70.5 27 .
Cu2 Ba1 Cu2 109.5 3 .
Cu2 Ba1 Cu2 70.5 26 .
Cu2 Ba1 Cu2 109.5 2 .
Cu2 Ba1 Cu2 70.5 28 .
Cu2 Ba1 Cu2 109.5 4 .
Cu2 Ba1 Cu3 138.380(10) 25 .
Cu2 Ba1 Cu3 109.168(17) 27 .
Cu2 Ba1 Cu3 70.832(17) 3 .
Cu2 Ba1 Cu3 70.832(17) 26 .
Cu2 Ba1 Cu3 109.168(17) 2 .
Cu2 Ba1 Cu3 41.620(10) 28 .
Cu2 Ba1 Cu3 138.380(10) 4 .
Cu2 Ba1 Cu3 41.620(10) . .
Cu3 Ba2 Cu3 162.81(4) 17 26
Cu3 Ba2 Cu3 41.79(4) 17 42_666
Cu3 Ba2 Cu3 123.375(19) 26 42_666
Cu3 Ba2 Cu3 69.23(4) 17 18_554
Cu3 Ba2 Cu3 123.375(19) 26 18_554
Cu3 Ba2 Cu3 84.25(3) 42_666 18_554
Cu3 Ba2 Cu3 123.375(19) 17 25_565
Cu3 Ba2 Cu3 69.23(4) 26 25_565
Cu3 Ba2 Cu3 162.81(4) 42_666 25_565
Cu3 Ba2 Cu3 98.33(3) 18_554 25_565
Cu3 Ba2 Cu3 84.25(3) 17 41_665
Cu3 Ba2 Cu3 98.33(3) 26 41_665
Cu3 Ba2 Cu3 69.23(4) 42_666 41_665
Cu3 Ba2 Cu3 41.79(4) 18_554 41_665
Cu3 Ba2 Cu3 123.375(19) 25_565 41_665
Cu3 Ba2 Cu3 98.33(3) 17 2_565
Cu3 Ba2 Cu3 84.25(3) 26 2_565
Cu3 Ba2 Cu3 123.375(19) 42_666 2_565
Cu3 Ba2 Cu3 123.375(19) 18_554 2_565
Cu3 Ba2 Cu3 41.79(4) 25_565 2_565
Cu3 Ba2 Cu3 162.81(4) 41_665 2_565
Cu3 Ba2 Cu3 123.375(19) 17 .
Cu3 Ba2 Cu3 41.79(4) 26 .
Cu3 Ba2 Cu3 98.33(3) 42_666 .
Cu3 Ba2 Cu3 162.81(4) 18_554 .
Cu3 Ba2 Cu3 84.25(3) 25_565 .
Cu3 Ba2 Cu3 123.374(19) 41_665 .
Cu3 Ba2 Cu3 69.23(4) 2_565 .
Cu3 Ba2 Cu1 39.04(2) 17 29_665
Cu3 Ba2 Cu1 157.84(2) 26 29_665
Cu3 Ba2 Cu1 74.202(17) 42_666 29_665
Cu3 Ba2 Cu1 39.04(2) 18_554 29_665
Cu3 Ba2 Cu1 97.053(17) 25_565 29_665
Cu3 Ba2 Cu1 74.202(17) 41_665 29_665
Cu3 Ba2 Cu1 97.053(17) 2_565 29_665
Cu3 Ba2 Cu1 157.84(2) . 29_665
Cu3 Ba2 Cu1 157.84(2) 17 33_565
Cu3 Ba2 Cu1 39.04(2) 26 33_565
Cu3 Ba2 Cu1 157.84(2) 42_666 33_565
Cu3 Ba2 Cu1 97.053(17) 18_554 33_565
Cu3 Ba2 Cu1 39.04(2) 25_565 33_565
Cu3 Ba2 Cu1 97.053(17) 41_665 33_565
Cu3 Ba2 Cu1 74.202(17) 2_565 33_565
Cu3 Ba2 Cu1 74.202(17) . 33_565
Cu1 Ba2 Cu1 120.0 29_665 33_565
Cu3 Ba2 Cu1 97.053(17) 17 9
Cu3 Ba2 Cu1 74.202(17) 26 9
Cu3 Ba2 Cu1 97.053(17) 42_666 9
Cu3 Ba2 Cu1 157.84(2) 18_554 9
Cu3 Ba2 Cu1 74.202(17) 25_565 9
Cu3 Ba2 Cu1 157.84(2) 41_665 9
Cu3 Ba2 Cu1 39.04(2) 2_565 9
Cu3 Ba2 Cu1 39.04(2) . 9
Cu1 Ba2 Cu1 120.0 29_665 9
Cu1 Ba2 Cu1 90.0 33_565 9
Cu3 Cu1 Cu3 108.35(3) 45_666 5
Cu3 Cu1 Cu3 111.74(6) 45_666 46_656
Cu3 Cu1 Cu3 108.35(3) 5 46_656
Cu3 Cu1 Cu3 108.35(3) 45_666 6_556
Cu3 Cu1 Cu3 111.74(6) 5 6_556
Cu3 Cu1 Cu3 108.35(3) 46_656 6_556
Cu3 Cu1 Ba2 66.626(19) 45_666 33_656
Cu3 Cu1 Ba2 169.13(3) 5 33_656
Cu3 Cu1 Ba2 66.626(19) 46_656 33_656
Cu3 Cu1 Ba2 79.13(3) 6_556 33_656
Cu3 Cu1 Ba2 169.13(3) 45_666 29_556
Cu3 Cu1 Ba2 66.626(19) 5 29_556
Cu3 Cu1 Ba2 79.13(3) 46_656 29_556
Cu3 Cu1 Ba2 66.626(19) 6_556 29_556
Ba2 Cu1 Ba2 120.0 33_656 29_556
Cu3 Cu1 Ba2 66.626(19) 45_666 9
Cu3 Cu1 Ba2 79.13(3) 5 9
Cu3 Cu1 Ba2 66.626(19) 46_656 9
Cu3 Cu1 Ba2 169.13(3) 6_556 9
Ba2 Cu1 Ba2 90.0 33_656 9
Ba2 Cu1 Ba2 120.0 29_556 9
Cu3 Cu1 Ba2 79.13(3) 45_666 5
Cu3 Cu1 Ba2 66.626(19) 5 5
Cu3 Cu1 Ba2 169.13(3) 46_656 5
Cu3 Cu1 Ba2 66.626(19) 6_556 5
Ba2 Cu1 Ba2 120.0 33_656 5
Ba2 Cu1 Ba2 90.0 29_556 5
Ba2 Cu1 Ba2 120.0 9 5
Cu3 Zn1 Cu3 108.35(3) 45_666 5
Cu3 Zn1 Cu3 111.74(6) 45_666 46_656
Cu3 Zn1 Cu3 108.35(3) 5 46_656
Cu3 Zn1 Cu3 108.35(3) 45_666 6_556
Cu3 Zn1 Cu3 111.74(6) 5 6_556
Cu3 Zn1 Cu3 108.35(3) 46_656 6_556
Cu3 Zn1 Ba2 66.626(19) 45_666 33_656
Cu3 Zn1 Ba2 169.13(3) 5 33_656
Cu3 Zn1 Ba2 66.626(19) 46_656 33_656
Cu3 Zn1 Ba2 79.13(3) 6_556 33_656
Cu3 Zn1 Ba2 169.13(3) 45_666 29_556
Cu3 Zn1 Ba2 66.626(19) 5 29_556
Cu3 Zn1 Ba2 79.13(3) 46_656 29_556
Cu3 Zn1 Ba2 66.626(19) 6_556 29_556
Ba2 Zn1 Ba2 120.0 33_656 29_556
Cu3 Zn1 Ba2 66.626(19) 45_666 9
Cu3 Zn1 Ba2 79.13(3) 5 9
Cu3 Zn1 Ba2 66.626(19) 46_656 9
Cu3 Zn1 Ba2 169.13(3) 6_556 9
Ba2 Zn1 Ba2 90.0 33_656 9
Ba2 Zn1 Ba2 120.0 29_556 9
Cu3 Zn1 Ba2 79.13(3) 45_666 5
Cu3 Zn1 Ba2 66.626(19) 5 5
Cu3 Zn1 Ba2 169.13(3) 46_656 5
Cu3 Zn1 Ba2 66.626(19) 6_556 5
Ba2 Zn1 Ba2 120.0 33_656 5
Ba2 Zn1 Ba2 90.0 29_556 5
Ba2 Zn1 Ba2 120.0 9 5
Cu3 P1 Cu3 108.35(3) 45_666 5
Cu3 P1 Cu3 111.74(6) 45_666 46_656
Cu3 P1 Cu3 108.35(3) 5 46_656
Cu3 P1 Cu3 108.35(3) 45_666 6_556
Cu3 P1 Cu3 111.74(6) 5 6_556
Cu3 P1 Cu3 108.35(3) 46_656 6_556
Cu3 P1 Ba2 66.626(19) 45_666 33_656
Cu3 P1 Ba2 169.13(3) 5 33_656
Cu3 P1 Ba2 66.626(19) 46_656 33_656
Cu3 P1 Ba2 79.13(3) 6_556 33_656
Cu3 P1 Ba2 169.13(3) 45_666 29_556
Cu3 P1 Ba2 66.626(19) 5 29_556
Cu3 P1 Ba2 79.13(3) 46_656 29_556
Cu3 P1 Ba2 66.626(19) 6_556 29_556
Ba2 P1 Ba2 120.0 33_656 29_556
Cu3 P1 Ba2 66.626(19) 45_666 9
Cu3 P1 Ba2 79.13(3) 5 9
Cu3 P1 Ba2 66.626(19) 46_656 9
Cu3 P1 Ba2 169.13(3) 6_556 9
Ba2 P1 Ba2 90.0 33_656 9
Ba2 P1 Ba2 120.0 29_556 9
Cu3 P1 Ba2 79.13(3) 45_666 5
Cu3 P1 Ba2 66.626(19) 5 5
Cu3 P1 Ba2 169.13(3) 46_656 5
Cu3 P1 Ba2 66.626(19) 6_556 5
Ba2 P1 Ba2 120.0 33_656 5
Ba2 P1 Ba2 90.0 29_556 5
Ba2 P1 Ba2 120.0 9 5
Cu2 Cu2 Cu3 108.53(5) 14 .
Cu2 Cu2 Cu3 108.52(5) 14 9
Cu3 Cu2 Cu3 110.40(5) . 9
Cu2 Cu2 Cu3 108.52(5) 14 5
Cu3 Cu2 Cu3 110.40(5) . 5
Cu3 Cu2 Cu3 110.40(5) 9 5
Cu2 Cu2 Ba1 180.00(12) 14 .
Cu3 Cu2 Ba1 71.47(5) . .
Cu3 Cu2 Ba1 71.48(5) 9 .
Cu3 Cu2 Ba1 71.48(5) 5 .
Cu2 Cu2 Ba2 72.46(2) 14 .
Cu3 Cu2 Ba2 63.15(3) . .
Cu3 Cu2 Ba2 75.30(3) 9 .
Cu3 Cu2 Ba2 173.03(3) 5 .
Ba1 Cu2 Ba2 107.54(2) . .
Cu2 Cu2 Ba2 72.46(2) 14 9
Cu3 Cu2 Ba2 173.03(3) . 9
Cu3 Cu2 Ba2 63.15(3) 9 9
Cu3 Cu2 Ba2 75.30(3) 5 9
Ba1 Cu2 Ba2 107.54(2) . 9
Ba2 Cu2 Ba2 111.33(2) . 9
Cu2 Cu2 Ba2 72.46(2) 14 5
Cu3 Cu2 Ba2 75.30(3) . 5
Cu3 Cu2 Ba2 173.03(3) 9 5
Cu3 Cu2 Ba2 63.15(3) 5 5
Ba1 Cu2 Ba2 107.54(2) . 5
Ba2 Cu2 Ba2 111.33(2) . 5
Ba2 Cu2 Ba2 111.33(2) 9 5
Cu1 Cu3 Cu2 106.34(5) 9 28
Cu1 Cu3 Cu2 106.34(5) 9 .
Cu2 Cu3 Cu2 106.18(7) 28 .
Cu1 Cu3 Cu3 124.13(3) 9 26
Cu2 Cu3 Cu3 106.34(4) 28 26
Cu2 Cu3 Cu3 106.34(4) . 26
Cu1 Cu3 Ba1 167.16(5) 9 .
Cu2 Cu3 Ba1 66.90(5) 28 .
Cu2 Cu3 Ba1 66.91(5) . .
Cu3 Cu3 Ba1 68.71(2) 26 .
Cu1 Cu3 Ba2 74.33(3) 9 .
Cu2 Cu3 Ba2 174.14(4) 28 .
Cu2 Cu3 Ba2 78.97(2) . .
Cu3 Cu3 Ba2 69.104(19) 26 .
Ba1 Cu3 Ba2 113.57(3) . .
Cu1 Cu3 Ba2 74.33(3) 9 25_565
Cu2 Cu3 Ba2 78.97(2) 28 25_565
Cu2 Cu3 Ba2 174.14(4) . 25_565
Cu3 Cu3 Ba2 69.104(19) 26 25_565
Ba1 Cu3 Ba2 113.57(3) . 25_565
Ba2 Cu3 Ba2 95.75(3) . 25_565
Cu1 Cu3 Ba2 64.63(3) 9 5
Cu2 Cu3 Ba2 68.97(3) 28 5
Cu2 Cu3 Ba2 68.97(3) . 5
Cu3 Cu3 Ba2 171.239(18) 26 5
Ba1 Cu3 Ba2 102.53(3) . 5
Ba2 Cu3 Ba2 116.04(2) . 5
Ba2 Cu3 Ba2 116.04(2) 25_565 5

loop_
_geom_bond_atom_site_label_1
_geom_bond_atom_site_label_2
_geom_bond_distance
_geom_bond_site_symmetry_2
Ba1 Cu2 3.2148(17) 25
Ba1 Cu2 3.2148(17) 27
Ba1 Cu2 3.2148(17) 3
Ba1 Cu2 3.2148(17) 26
Ba1 Cu2 3.2148(17) 2
Ba1 Cu2 3.2148(17) 28
Ba1 Cu2 3.2148(17) 4
Ba1 Cu2 3.2148(17) .
Ba1 Cu3 3.3138(13) .
Ba2 Cu3 3.3733(9) 17
Ba2 Cu3 3.3733(9) 26
Ba2 Cu3 3.3733(9) 42_666
Ba2 Cu3 3.3733(9) 18_554
Ba2 Cu3 3.3733(9) 25_565
Ba2 Cu3 3.3733(9) 41_665
Ba2 Cu3 3.3733(9) 2_565
Ba2 Cu3 3.3733(9) .
Ba2 Cu1 3.5383(3) 29_665
Ba2 Cu1 3.5383(3) 33_565
Ba2 Cu1 3.5383(3) 9
Cu1 Cu3 2.3148(12) 45_666
Cu1 Cu3 2.3148(12) 5
Cu1 Cu3 2.3148(12) 46_656
Cu1 Cu3 2.3148(12) 6_556
Zn1 Cu3 2.3148(12) 45_666
Zn1 Cu3 2.3148(12) 5
Zn1 Cu3 2.3148(12) 46_656
Zn1 Cu3 2.3148(12) 6_556
P1 Cu3 2.3148(12) 45_666
P1 Cu3 2.3148(12) 5
P1 Cu3 2.3148(12) 46_656
P1 Cu3 2.3148(12) 6_556
Cu2 Cu2 2.237(3) 14
Cu2 Cu3 2.3212(9) .
Cu2 Cu3 2.3213(9) 9
Cu2 Cu3 2.3213(9) 5
Cu3 Cu3 2.406(2) 26
